data_7152363
loop_
_publ_author_name
'Ni, Xin-Long'
'Rahman, Shofiur'
'Wang, Shi'
'Jin, Cheng-Cheng'
'Zeng, Xi'
'Hughes, David L.'
'Redshaw, Carl'
'Yamato, Takehiko'

_publ_section_title
;
 Hexahomotrioxacalix[3]arene derivatives as ionophores for molecular
 recognition of dopamine, serotonin and phenylethylamine.
;
_journal_issue 23
_journal_name_full 'Organic &amp; biomolecular chemistry'
_journal_page_first 4618
_journal_page_last 4626
_journal_paper_doi 10.1039/c2ob25177a
_journal_volume 10
_journal_year 2012
_chemical_formula_moiety 'C57 H66 O6'
_chemical_formula_structural (-OCH2C6H2OBz-2,tBu-5,CH2-3,-)3
_chemical_formula_sum 'C57 H66 O6'
_chemical_formula_weight 847.10
_chemical_name_common cone-3
_chemical_name_systematic
;
?
;
_space_group_IT_number 15
_symmetry_cell_setting monoclinic
_symmetry_space_group_name_Hall '-A 2ya'
_symmetry_space_group_name_H-M 'A 1 2/a 1'
_atom_sites_solution_hydrogens geom
_atom_sites_solution_primary direct
_atom_sites_solution_secondary difmap
_audit_creation_method 'SHELXL-97 and CrysAlisPro RED'
_cell_angle_alpha 90.00
_cell_angle_beta 101.179(4)
_cell_angle_gamma 90.00
_cell_formula_units_Z 8
_cell_length_a 27.9648(13)
_cell_length_b 9.8510(6)
_cell_length_c 34.6640(17)
_cell_measurement_temperature 140(1)
_cell_volume 9368.1(9)
_computing_cell_refinement
;
CrysAlisPro RED, Oxford Diffraction Ltd., Version 1.171.33.55
;
_computing_data_collection
;
CrysAlisPro CCD, Oxford Diffraction Ltd., Version 1.171.33.55
;
_computing_data_reduction
;
CrysAlisPro RED, Oxford Diffraction Ltd., Version 1.171.33.55
;
_computing_molecular_graphics 'ORTEP (Johnson, 1976 and Farrugia, 1997)'
_computing_publication_material 'SHELXL-97 (Sheldrick, 2008) and WINGX (Farrugia, 1999)'
_computing_structure_refinement 'SHELXL-97 (Sheldrick, 2008)'
_computing_structure_solution 'SHELXS-97 (Sheldrick, 2008)'
_diffrn_ambient_temperature 140(1)
_diffrn_detector_area_resol_mean 16.0050
_diffrn_measured_fraction_theta_full 0.988
_diffrn_measured_fraction_theta_max 0.988
_diffrn_measurement_device_type 'Oxford Diffraction Xcalibur 3/Sapphire3 CCD'
_diffrn_measurement_method 'Thin slice \f and \w scans'
_diffrn_radiation_monochromator graphite
_diffrn_radiation_source 'Enhance (Mo) X-ray Source'
_diffrn_radiation_type Mo-K\a
_diffrn_radiation_wavelength 0.71073
_diffrn_reflns_av_R_equivalents 0.1032
_diffrn_reflns_av_sigmaI/netI 0.0577
_diffrn_reflns_limit_h_max 28
_diffrn_reflns_limit_h_min -28
_diffrn_reflns_limit_k_max 9
_diffrn_reflns_limit_k_min -9
_diffrn_reflns_limit_l_max 34
_diffrn_reflns_limit_l_min -34
_diffrn_reflns_number 32699
_diffrn_reflns_theta_full 21.00
_diffrn_reflns_theta_max 21.00
_diffrn_reflns_theta_min 4.39
_exptl_absorpt_coefficient_mu 0.076
_exptl_absorpt_correction_type none
_exptl_crystal_colour colourless
_exptl_crystal_density_diffrn 1.201
_exptl_crystal_density_method 'not measured'
_exptl_crystal_description plate
_exptl_crystal_F_000 3648
_exptl_crystal_size_max 0.50
_exptl_crystal_size_mid 0.32
_exptl_crystal_size_min 0.10
_refine_diff_density_max 0.189
_refine_diff_density_min -0.199
_refine_diff_density_rms 0.041
_refine_ls_extinction_method none
_refine_ls_goodness_of_fit_ref 1.243
_refine_ls_hydrogen_treatment constr
_refine_ls_matrix_type full
_refine_ls_number_parameters 568
_refine_ls_number_reflns 4948
_refine_ls_number_restraints 0
_refine_ls_restrained_S_all 1.243
_refine_ls_R_factor_all 0.0872
_refine_ls_R_factor_gt 0.0772
_refine_ls_shift/su_max 0.000
_refine_ls_shift/su_mean 0.000
_refine_ls_structure_factor_coef Fsqd
_refine_ls_weighting_details 'calc w=1/[\s^2^(Fo^2^)+(0.0383P)^2^+16.4327P] where P=(Fo^2^+2Fc^2^)/3'
_refine_ls_weighting_scheme calc
_refine_ls_wR_factor_gt 0.1336
_refine_ls_wR_factor_ref 0.1385
_reflns_number_gt 4551
_reflns_number_total 4948
_reflns_threshold_expression I>2sigma(I)
_cod_data_source_file c2ob25177a.txt
_cod_data_source_block carlr2
_cod_depositor_comments
;
The following automatic conversions were performed:

'_symmetry_cell_setting' value 'Monoclinic' changed to 'monoclinic'
according to /home/saulius/struct/CIF-dictionaries/cif_core.dic
dictionary named 'cif_core.dic' version 2.4.1 from 2010-06-29.

Automatic conversion script
Id: cif_fix_values 1715 2011-07-08 13:25:40Z adriana 
;
_cod_original_sg_symbol_H-M A2/a
_cod_database_code 7152363

loop_
_symmetry_equiv_pos_as_xyz
'x, y, z'
'x+1/2, -y, z'
'x, y+1/2, z+1/2'
'x+1/2, -y+1/2, z+1/2'
'-x, -y, -z'
'-x-1/2, y, -z'
'-x, -y+1/2, -z+1/2'
'-x-1/2, y+1/2, -z+1/2'

loop_
_atom_site_label
_atom_site_type_symbol
_atom_site_fract_x
_atom_site_fract_y
_atom_site_fract_z
_atom_site_U_iso_or_equiv
_atom_site_adp_type
_atom_site_occupancy
_atom_site_symmetry_multiplicity
_atom_site_calc_flag
_atom_site_refinement_flags
O1A O 0.59998(10) 0.2991(2) 0.10829(7) 0.0264(7) Uani 1 1 d .
C1A C 0.61274(15) 0.3101(4) 0.07154(11) 0.0228(10) Uani 1 1 d .
C2A C 0.66068(14) 0.2895(4) 0.06754(11) 0.0219(10) Uani 1 1 d .
C3A C 0.67206(15) 0.2979(4) 0.03042(11) 0.0252(10) Uani 1 1 d .
H3A H 0.7041 0.2830 0.0278 0.030 Uiso 1 1 calc R
C4A C 0.63690(15) 0.3280(4) -0.00338(11) 0.0228(10) Uani 1 1 d .
C5A C 0.59020(15) 0.3550(4) 0.00232(11) 0.0226(10) Uani 1 1 d .
H5A H 0.5665 0.3792 -0.0193 0.027 Uiso 1 1 calc R
C6A C 0.57706(14) 0.3474(4) 0.03910(11) 0.0212(10) Uani 1 1 d .
C7A C 0.52534(14) 0.3828(4) 0.04267(11) 0.0242(10) Uani 1 1 d .
H7A1 H 0.5032 0.3554 0.0188 0.029 Uiso 1 1 calc R
H7A2 H 0.5168 0.3322 0.0644 0.029 Uiso 1 1 calc R
O8A O 0.51912(9) 0.5254(2) 0.04905(7) 0.0247(7) Uani 1 1 d .
C9A C 0.53130(15) 0.5707(4) 0.08899(11) 0.0249(10) Uani 1 1 d .
H9A1 H 0.5366 0.4922 0.1062 0.030 Uiso 1 1 calc R
H9A2 H 0.5040 0.6213 0.0952 0.030 Uiso 1 1 calc R
C10A C 0.59350(16) 0.1607(4) 0.12038(11) 0.0299(11) Uani 1 1 d .
H10A H 0.5928 0.1601 0.1482 0.036 Uiso 1 1 calc R
H10B H 0.6214 0.1073 0.1166 0.036 Uiso 1 1 calc R
C11A C 0.54780(15) 0.0946(4) 0.09841(12) 0.0251(10) Uani 1 1 d .
C12A C 0.50342(19) 0.1201(5) 0.10801(15) 0.0481(14) Uani 1 1 d .
H12A H 0.5011 0.1775 0.1289 0.058 Uiso 1 1 calc R
C14A C 0.4652(2) -0.0279(6) 0.05568(18) 0.0626(16) Uani 1 1 d .
H14A H 0.4374 -0.0684 0.0412 0.075 Uiso 1 1 calc R
C13A C 0.46108(19) 0.0587(6) 0.08599(19) 0.0628(17) Uani 1 1 d .
H13A H 0.4307 0.0768 0.0920 0.075 Uiso 1 1 calc R
C15A C 0.5086(2) -0.0547(5) 0.04686(15) 0.0481(14) Uani 1 1 d .
H15A H 0.5111 -0.1150 0.0267 0.058 Uiso 1 1 calc R
C16A C 0.54977(17) 0.0069(4) 0.06763(12) 0.0322(11) Uani 1 1 d .
H16A H 0.5797 -0.0109 0.0608 0.039 Uiso 1 1 calc R
C41A C 0.65152(14) 0.3293(4) -0.04368(11) 0.0272(10) Uani 1 1 d .
C42A C 0.68923(16) 0.4406(4) -0.04526(12) 0.0339(11) Uani 1 1 d .
H42A H 0.6983 0.4398 -0.0706 0.051 Uiso 1 1 calc R
H42B H 0.7175 0.4246 -0.0252 0.051 Uiso 1 1 calc R
H42C H 0.6755 0.5274 -0.0410 0.051 Uiso 1 1 calc R
C43A C 0.67392(17) 0.1910(4) -0.05063(13) 0.0412(12) Uani 1 1 d .
H43A H 0.6834 0.1912 -0.0758 0.062 Uiso 1 1 calc R
H43B H 0.6503 0.1207 -0.0500 0.062 Uiso 1 1 calc R
H43C H 0.7020 0.1748 -0.0304 0.062 Uiso 1 1 calc R
C44A C 0.60783(17) 0.3535(5) -0.07719(12) 0.0438(13) Uani 1 1 d .
H44A H 0.6186 0.3534 -0.1019 0.066 Uiso 1 1 calc R
H44B H 0.5933 0.4396 -0.0735 0.066 Uiso 1 1 calc R
H44C H 0.5843 0.2826 -0.0772 0.066 Uiso 1 1 calc R
O1B O 0.55933(10) 0.7031(2) 0.16023(7) 0.0250(7) Uani 1 1 d .
C1B C 0.58897(14) 0.7269(4) 0.13297(11) 0.0214(10) Uani 1 1 d .
C2B C 0.57637(14) 0.6593(4) 0.09686(11) 0.0200(10) Uani 1 1 d .
C3B C 0.60468(15) 0.6811(4) 0.06869(11) 0.0235(10) Uani 1 1 d .
H3B H 0.5960 0.6382 0.0444 0.028 Uiso 1 1 calc R
C4B C 0.64514(15) 0.7639(4) 0.07527(11) 0.0228(10) Uani 1 1 d .
C5B C 0.65805(15) 0.8224(4) 0.11255(11) 0.0247(10) Uani 1 1 d .
H5B H 0.6862 0.8747 0.1182 0.030 Uiso 1 1 calc R
C6B C 0.63067(14) 0.8056(4) 0.14142(11) 0.0219(10) Uani 1 1 d .
C7B C 0.64504(16) 0.8771(4) 0.18058(11) 0.0277(10) Uani 1 1 d .
H7B1 H 0.6742 0.9302 0.1804 0.033 Uiso 1 1 calc R
H7B2 H 0.6192 0.9395 0.1837 0.033 Uiso 1 1 calc R
O8B O 0.65404(10) 0.7865(3) 0.21372(7) 0.0285(7) Uani 1 1 d .
C9B C 0.70430(15) 0.7694(4) 0.23193(11) 0.0304(11) Uani 1 1 d .
H9B1 H 0.7062 0.7079 0.2540 0.036 Uiso 1 1 calc R
H9B2 H 0.7171 0.8564 0.2422 0.036 Uiso 1 1 calc R
C10B C 0.52594(18) 0.8108(4) 0.16292(16) 0.0510(14) Uani 1 1 d .
H10C H 0.5122 0.8440 0.1368 0.061 Uiso 1 1 calc R
H10D H 0.5431 0.8853 0.1779 0.061 Uiso 1 1 calc R
C11B C 0.48576(15) 0.7620(4) 0.18257(12) 0.0280(11) Uani 1 1 d .
C12B C 0.46771(17) 0.8459(4) 0.20822(13) 0.0374(12) Uani 1 1 d .
H12B H 0.4817 0.9306 0.2144 0.045 Uiso 1 1 calc R
C13B C 0.42894(18) 0.8050(5) 0.22479(13) 0.0431(13) Uani 1 1 d .
H13B H 0.4174 0.8618 0.2424 0.052 Uiso 1 1 calc R
C14B C 0.40743(17) 0.6813(5) 0.21549(13) 0.0427(12) Uani 1 1 d .
H14B H 0.3807 0.6551 0.2260 0.051 Uiso 1 1 calc R
C15B C 0.42572(17) 0.5960(4) 0.19050(13) 0.0373(12) Uani 1 1 d .
H15B H 0.4118 0.5109 0.1846 0.045 Uiso 1 1 calc R
C16B C 0.46455(16) 0.6360(4) 0.17411(11) 0.0300(11) Uani 1 1 d .
H16B H 0.4766 0.5776 0.1572 0.036 Uiso 1 1 calc R
C41B C 0.67552(15) 0.7857(4) 0.04368(11) 0.0255(10) Uani 1 1 d .
C42B C 0.69915(18) 0.9261(4) 0.04681(13) 0.0447(13) Uani 1 1 d .
H42D H 0.6742 0.9945 0.0434 0.067 Uiso 1 1 calc R
H42E H 0.7182 0.9359 0.0268 0.067 Uiso 1 1 calc R
H42F H 0.7198 0.9361 0.0722 0.067 Uiso 1 1 calc R
C43B C 0.71493(16) 0.6753(4) 0.04879(12) 0.0353(11) Uani 1 1 d .
H43D H 0.6998 0.5875 0.0467 0.053 Uiso 1 1 calc R
H43E H 0.7357 0.6843 0.0742 0.053 Uiso 1 1 calc R
H43F H 0.7340 0.6850 0.0287 0.053 Uiso 1 1 calc R
C44B C 0.64408(17) 0.7739(5) 0.00216(12) 0.0435(13) Uani 1 1 d .
H44D H 0.6288 0.6863 -0.0009 0.065 Uiso 1 1 calc R
H44E H 0.6643 0.7848 -0.0170 0.065 Uiso 1 1 calc R
H44F H 0.6195 0.8434 -0.0015 0.065 Uiso 1 1 calc R
O1C O 0.70479(10) 0.4895(3) 0.20893(7) 0.0289(7) Uani 1 1 d .
C1C C 0.73392(14) 0.5805(4) 0.19337(11) 0.0228(10) Uani 1 1 d .
C2C C 0.73605(14) 0.7157(4) 0.20523(11) 0.0239(10) Uani 1 1 d .
C3C C 0.76831(15) 0.8017(4) 0.19167(11) 0.0273(10) Uani 1 1 d .
H3C H 0.7702 0.8916 0.2000 0.033 Uiso 1 1 calc R
C4C C 0.79801(15) 0.7600(4) 0.16614(11) 0.0266(10) Uani 1 1 d .
C5C C 0.79422(15) 0.6242(4) 0.15456(11) 0.0280(11) Uani 1 1 d .
H5C H 0.8137 0.5928 0.1376 0.034 Uiso 1 1 calc R
C6C C 0.76232(15) 0.5338(4) 0.16741(11) 0.0237(10) Uani 1 1 d .
C7C C 0.75624(16) 0.3922(4) 0.15114(12) 0.0308(11) Uani 1 1 d .
H7C1 H 0.7864 0.3608 0.1442 0.037 Uiso 1 1 calc R
H7C2 H 0.7474 0.3305 0.1704 0.037 Uiso 1 1 calc R
O8C O 0.71818(10) 0.3980(2) 0.11690(7) 0.0283(7) Uani 1 1 d .
C9C C 0.70147(15) 0.2675(4) 0.10277(12) 0.0280(11) Uani 1 1 d .
H9C1 H 0.6896 0.2173 0.1231 0.034 Uiso 1 1 calc R
H9C2 H 0.7278 0.2165 0.0951 0.034 Uiso 1 1 calc R
C10C C 0.65510(14) 0.4803(4) 0.18711(12) 0.0291(10) Uani 1 1 d .
H10E H 0.6552 0.4594 0.1598 0.035 Uiso 1 1 calc R
H10F H 0.6387 0.5667 0.1881 0.035 Uiso 1 1 calc R
C11C C 0.62817(16) 0.3709(4) 0.20458(11) 0.0254(10) Uani 1 1 d .
C12C C 0.65118(16) 0.2549(4) 0.22167(11) 0.0263(10) Uani 1 1 d .
H12C H 0.6846 0.2448 0.2237 0.032 Uiso 1 1 calc R
C13C C 0.62478(18) 0.1542(4) 0.23569(11) 0.0319(11) Uani 1 1 d .
H13C H 0.6405 0.0772 0.2475 0.038 Uiso 1 1 calc R
C14C C 0.57519(18) 0.1675(4) 0.23224(12) 0.0353(12) Uani 1 1 d .
H14C H 0.5572 0.0988 0.2411 0.042 Uiso 1 1 calc R
C15C C 0.55218(17) 0.2831(4) 0.21557(12) 0.0359(12) Uani 1 1 d .
H15C H 0.5187 0.2927 0.2135 0.043 Uiso 1 1 calc R
C16C C 0.57857(15) 0.3846(4) 0.20197(11) 0.0283(11) Uani 1 1 d .
H16C H 0.5628 0.4626 0.1910 0.034 Uiso 1 1 calc R
C41C C 0.83408(16) 0.8568(4) 0.15208(12) 0.0339(11) Uani 1 1 d .
C42C C 0.8220(2) 1.0058(5) 0.15834(18) 0.0719(18) Uani 1 1 d .
H42G H 0.8453 1.0630 0.1493 0.108 Uiso 1 1 calc R
H42H H 0.8231 1.0219 0.1858 0.108 Uiso 1 1 calc R
H42I H 0.7899 1.0259 0.1439 0.108 Uiso 1 1 calc R
C43C C 0.88563(17) 0.8298(5) 0.17455(15) 0.0567(15) Uani 1 1 d .
H43G H 0.9079 0.8909 0.1656 0.085 Uiso 1 1 calc R
H43H H 0.8946 0.7379 0.1701 0.085 Uiso 1 1 calc R
H43I H 0.8869 0.8436 0.2021 0.085 Uiso 1 1 calc R
C44C C 0.8325(2) 0.8381(6) 0.10823(13) 0.0663(17) Uani 1 1 d .
H44G H 0.8552 0.8992 0.0998 0.099 Uiso 1 1 calc R
H44H H 0.8002 0.8571 0.0940 0.099 Uiso 1 1 calc R
H44I H 0.8410 0.7463 0.1033 0.099 Uiso 1 1 calc R

loop_
_atom_site_aniso_label
_atom_site_aniso_U_11
_atom_site_aniso_U_22
_atom_site_aniso_U_33
_atom_site_aniso_U_23
_atom_site_aniso_U_13
_atom_site_aniso_U_12
O1A 0.0322(18) 0.0234(16) 0.0220(16) 0.0000(12) 0.0009(13) 0.0004(13)
C1A 0.031(3) 0.020(2) 0.018(2) -0.0001(17) 0.006(2) -0.0014(19)
C2A 0.019(3) 0.020(2) 0.024(2) 0.0010(17) -0.002(2) 0.0007(18)
C3A 0.019(2) 0.024(2) 0.032(3) -0.0028(19) 0.004(2) 0.0021(19)
C4A 0.021(3) 0.023(2) 0.023(2) -0.0001(18) -0.001(2) 0.0030(19)
C5A 0.022(3) 0.021(2) 0.022(2) 0.0010(17) -0.004(2) 0.0012(19)
C6A 0.026(3) 0.014(2) 0.023(2) -0.0008(17) 0.002(2) -0.0001(18)
C7A 0.025(3) 0.024(3) 0.021(2) -0.0006(18) 0.000(2) -0.0027(19)
O8A 0.0267(17) 0.0245(17) 0.0211(16) 0.0001(12) 0.0001(13) 0.0020(13)
C9A 0.029(3) 0.024(2) 0.022(2) -0.0006(18) 0.006(2) 0.002(2)
C10A 0.042(3) 0.023(3) 0.024(2) 0.0079(19) 0.004(2) 0.001(2)
C11A 0.027(3) 0.020(2) 0.029(3) 0.0083(19) 0.006(2) 0.002(2)
C12A 0.050(4) 0.049(3) 0.052(3) 0.014(2) 0.025(3) 0.006(3)
C14A 0.057(5) 0.055(4) 0.067(4) 0.018(3) -0.012(3) -0.017(3)
C13A 0.020(3) 0.081(4) 0.091(5) 0.040(4) 0.021(3) 0.001(3)
C15A 0.049(4) 0.039(3) 0.048(3) 0.006(2) -0.011(3) -0.004(3)
C16A 0.032(3) 0.026(3) 0.036(3) 0.008(2) -0.002(2) 0.003(2)
C41A 0.020(2) 0.035(3) 0.026(2) -0.0064(19) 0.004(2) 0.001(2)
C42A 0.036(3) 0.040(3) 0.027(3) 0.001(2) 0.009(2) -0.002(2)
C43A 0.044(3) 0.044(3) 0.038(3) -0.011(2) 0.012(2) -0.008(2)
C44A 0.036(3) 0.071(3) 0.024(3) 0.000(2) 0.003(2) -0.005(3)
O1B 0.0285(17) 0.0265(16) 0.0205(15) 0.0012(12) 0.0057(13) 0.0054(13)
C1B 0.023(3) 0.022(2) 0.020(2) 0.0026(18) 0.009(2) 0.008(2)
C2B 0.020(2) 0.016(2) 0.024(2) 0.0061(18) 0.005(2) 0.0052(18)
C3B 0.027(3) 0.022(2) 0.020(2) -0.0008(18) 0.001(2) 0.004(2)
C4B 0.021(3) 0.021(2) 0.027(3) 0.0039(18) 0.004(2) 0.005(2)
C5B 0.025(3) 0.020(2) 0.030(3) 0.0017(19) 0.005(2) 0.0027(19)
C6B 0.021(2) 0.019(2) 0.024(2) 0.0025(18) 0.001(2) 0.003(2)
C7B 0.033(3) 0.025(2) 0.024(2) -0.0015(19) 0.002(2) 0.001(2)
O8B 0.0286(18) 0.0364(17) 0.0196(15) 0.0004(12) 0.0027(14) -0.0017(13)
C9B 0.032(3) 0.035(3) 0.021(2) -0.0015(19) -0.002(2) -0.005(2)
C10B 0.049(3) 0.026(3) 0.088(4) -0.007(3) 0.040(3) 0.002(2)
C11B 0.026(3) 0.025(3) 0.034(3) 0.003(2) 0.008(2) 0.006(2)
C12B 0.038(3) 0.030(3) 0.047(3) -0.006(2) 0.016(3) 0.001(2)
C13B 0.049(3) 0.048(3) 0.037(3) 0.000(2) 0.019(3) 0.014(3)
C14B 0.040(3) 0.044(3) 0.049(3) 0.007(2) 0.021(3) -0.001(3)
C15B 0.038(3) 0.030(3) 0.045(3) -0.001(2) 0.011(3) -0.006(2)
C16B 0.038(3) 0.030(3) 0.023(2) -0.0022(19) 0.007(2) 0.003(2)
C41B 0.030(3) 0.023(2) 0.022(2) 0.0047(17) 0.003(2) 0.004(2)
C42B 0.064(4) 0.034(3) 0.044(3) 0.001(2) 0.030(3) -0.009(3)
C43B 0.038(3) 0.036(3) 0.035(3) 0.005(2) 0.015(2) 0.005(2)
C44B 0.034(3) 0.070(3) 0.026(3) 0.011(2) 0.007(2) 0.003(2)
O1C 0.0256(18) 0.0304(17) 0.0278(16) 0.0060(13) -0.0024(14) -0.0057(14)
C1C 0.018(2) 0.027(3) 0.019(2) 0.0084(19) -0.008(2) -0.004(2)
C2C 0.023(3) 0.025(3) 0.020(2) 0.0018(18) -0.004(2) -0.004(2)
C3C 0.031(3) 0.024(2) 0.024(2) -0.0001(19) -0.004(2) -0.004(2)
C4C 0.025(3) 0.029(3) 0.022(2) 0.0035(19) -0.004(2) -0.005(2)
C5C 0.025(3) 0.040(3) 0.016(2) 0.0000(19) -0.004(2) -0.001(2)
C6C 0.021(2) 0.026(2) 0.020(2) 0.0034(19) -0.006(2) -0.003(2)
C7C 0.028(3) 0.033(3) 0.027(3) 0.0016(19) -0.005(2) 0.001(2)
O8C 0.0298(18) 0.0247(17) 0.0256(16) -0.0010(12) -0.0067(14) -0.0020(13)
C9C 0.028(3) 0.020(2) 0.032(3) 0.0005(19) -0.005(2) -0.002(2)
C10C 0.020(3) 0.034(3) 0.029(2) 0.003(2) -0.004(2) -0.006(2)
C11C 0.031(3) 0.023(3) 0.022(2) -0.0023(18) 0.004(2) -0.002(2)
C12C 0.029(3) 0.029(3) 0.019(2) -0.0054(19) -0.002(2) -0.001(2)
C13C 0.048(3) 0.026(3) 0.020(2) 0.0014(19) 0.004(2) -0.001(2)
C14C 0.048(4) 0.034(3) 0.026(3) -0.002(2) 0.011(2) -0.017(2)
C15C 0.030(3) 0.042(3) 0.035(3) 0.000(2) 0.006(2) -0.004(2)
C16C 0.029(3) 0.028(3) 0.027(3) 0.0029(19) 0.002(2) 0.001(2)
C41C 0.030(3) 0.041(3) 0.029(3) 0.006(2) 0.002(2) -0.011(2)
C42C 0.073(4) 0.043(4) 0.107(5) 0.018(3) 0.036(4) -0.008(3)
C43C 0.034(3) 0.066(4) 0.063(4) 0.027(3) -0.008(3) -0.018(3)
C44C 0.055(4) 0.103(5) 0.040(3) 0.010(3) 0.005(3) -0.045(3)

loop_
_atom_type_symbol
_atom_type_description
_atom_type_scat_dispersion_real
_atom_type_scat_dispersion_imag
_atom_type_scat_source
C C 0.0033 0.0016 'International Tables Vol C Tables 4.2.6.8 and 6.1.1.4'
H H 0.0000 0.0000 'International Tables Vol C Tables 4.2.6.8 and 6.1.1.4'
O O 0.0106 0.0060 'International Tables Vol C Tables 4.2.6.8 and 6.1.1.4'

loop_
_geom_angle_atom_site_label_1
_geom_angle_atom_site_label_2
_geom_angle_atom_site_label_3
_geom_angle
C1A O1A C10A 114.0(3)
C2A C1A O1A 120.2(3)
C2A C1A C6A 120.6(3)
O1A C1A C6A 119.1(3)
C3A C2A C1A 118.9(3)
C3A C2A C9C 118.9(4)
C1A C2A C9C 122.0(4)
C2A C3A C4A 122.4(4)
C2A C3A H3A 118.8
C4A C3A H3A 118.8
C5A C4A C3A 116.6(4)
C5A C4A C41A 123.7(3)
C3A C4A C41A 119.7(3)
C4A C5A C6A 122.9(4)
C4A C5A H5A 118.6
C6A C5A H5A 118.6
C5A C6A C1A 118.3(4)
C5A C6A C7A 119.1(3)
C1A C6A C7A 122.5(3)
O8A C7A C6A 112.5(3)
O8A C7A H7A1 109.1
C6A C7A H7A1 109.1
O8A C7A H7A2 109.1
C6A C7A H7A2 109.1
H7A1 C7A H7A2 107.8
C9A O8A C7A 116.1(3)
O8A C9A C2B 112.8(3)
O8A C9A H9A1 109.0
C2B C9A H9A1 109.0
O8A C9A H9A2 109.0
C2B C9A H9A2 109.0
H9A1 C9A H9A2 107.8
O1A C10A C11A 113.8(3)
O1A C10A H10A 108.8
C11A C10A H10A 108.8
O1A C10A H10B 108.8
C11A C10A H10B 108.8
H10A C10A H10B 107.7
C12A C11A C16A 118.4(4)
C12A C11A C10A 121.3(4)
C16A C11A C10A 120.3(4)
C11A C12A C13A 119.6(5)
C11A C12A H12A 120.2
C13A C12A H12A 120.2
C15A C14A C13A 120.8(5)
C15A C14A H14A 119.6
C13A C14A H14A 119.6
C14A C13A C12A 119.5(5)
C14A C13A H13A 120.2
C12A C13A H13A 120.2
C14A C15A C16A 120.0(5)
C14A C15A H15A 120.0
C16A C15A H15A 120.0
C15A C16A C11A 121.7(5)
C15A C16A H16A 119.1
C11A C16A H16A 119.1
C42A C41A C4A 110.3(3)
C42A C41A C44A 108.4(3)
C4A C41A C44A 112.2(3)
C42A C41A C43A 109.0(3)
C4A C41A C43A 108.9(3)
C44A C41A C43A 107.9(3)
C41A C42A H42A 109.5
C41A C42A H42B 109.5
H42A C42A H42B 109.5
C41A C42A H42C 109.5
H42A C42A H42C 109.5
H42B C42A H42C 109.5
C41A C43A H43A 109.5
C41A C43A H43B 109.5
H43A C43A H43B 109.5
C41A C43A H43C 109.5
H43A C43A H43C 109.5
H43B C43A H43C 109.5
C41A C44A H44A 109.5
C41A C44A H44B 109.5
H44A C44A H44B 109.5
C41A C44A H44C 109.5
H44A C44A H44C 109.5
H44B C44A H44C 109.5
C1B O1B C10B 113.7(3)
C6B C1B O1B 122.6(3)
C6B C1B C2B 120.7(3)
O1B C1B C2B 116.5(3)
C3B C2B C1B 118.4(4)
C3B C2B C9A 122.1(3)
C1B C2B C9A 119.4(3)
C4B C3B C2B 122.5(4)
C4B C3B H3B 118.7
C2B C3B H3B 118.7
C3B C4B C5B 117.0(4)
C3B C4B C41B 121.2(4)
C5B C4B C41B 121.7(4)
C6B C5B C4B 122.7(4)
C6B C5B H5B 118.7
C4B C5B H5B 118.7
C5B C6B C1B 118.4(4)
C5B C6B C7B 120.4(4)
C1B C6B C7B 121.2(4)
O8B C7B C6B 113.7(3)
O8B C7B H7B1 108.8
C6B C7B H7B1 108.8
O8B C7B H7B2 108.8
C6B C7B H7B2 108.8
H7B1 C7B H7B2 107.7
C9B O8B C7B 115.4(3)
O8B C9B C2C 114.6(3)
O8B C9B H9B1 108.6
C2C C9B H9B1 108.6
O8B C9B H9B2 108.6
C2C C9B H9B2 108.6
H9B1 C9B H9B2 107.6
O1B C10B C11B 110.3(3)
O1B C10B H10C 109.6
C11B C10B H10C 109.6
O1B C10B H10D 109.6
C11B C10B H10D 109.6
H10C C10B H10D 108.1
C12B C11B C16B 118.6(4)
C12B C11B C10B 120.0(4)
C16B C11B C10B 121.3(4)
C11B C12B C13B 120.6(4)
C11B C12B H12B 119.7
C13B C12B H12B 119.7
C14B C13B C12B 120.4(4)
C14B C13B H13B 119.8
C12B C13B H13B 119.8
C13B C14B C15B 119.5(4)
C13B C14B H14B 120.3
C15B C14B H14B 120.3
C14B C15B C16B 120.3(4)
C14B C15B H15B 119.8
C16B C15B H15B 119.8
C15B C16B C11B 120.6(4)
C15B C16B H16B 119.7
C11B C16B H16B 119.7
C4B C41B C42B 111.7(3)
C4B C41B C43B 107.7(3)
C42B C41B C43B 110.0(4)
C4B C41B C44B 111.3(3)
C42B C41B C44B 107.2(3)
C43B C41B C44B 108.8(3)
C41B C42B H42D 109.5
C41B C42B H42E 109.5
H42D C42B H42E 109.5
C41B C42B H42F 109.5
H42D C42B H42F 109.5
H42E C42B H42F 109.5
C41B C43B H43D 109.5
C41B C43B H43E 109.5
H43D C43B H43E 109.5
C41B C43B H43F 109.5
H43D C43B H43F 109.5
H43E C43B H43F 109.5
C41B C44B H44D 109.5
C41B C44B H44E 109.5
H44D C44B H44E 109.5
C41B C44B H44F 109.5
H44D C44B H44F 109.5
H44E C44B H44F 109.5
C1C O1C C10C 114.4(3)
O1C C1C C6C 119.4(3)
O1C C1C C2C 119.8(4)
C6C C1C C2C 120.7(4)
C3C C2C C1C 118.6(4)
C3C C2C C9B 119.8(4)
C1C C2C C9B 121.6(4)
C2C C3C C4C 123.0(4)
C2C C3C H3C 118.5
C4C C3C H3C 118.5
C3C C4C C5C 116.5(4)
C3C C4C C41C 122.0(4)
C5C C4C C41C 121.5(4)
C6C C5C C4C 122.6(4)
C6C C5C H5C 118.7
C4C C5C H5C 118.7
C1C C6C C5C 118.5(4)
C1C C6C C7C 120.9(4)
C5C C6C C7C 120.4(4)
O8C C7C C6C 106.6(3)
O8C C7C H7C1 110.4
C6C C7C H7C1 110.4
O8C C7C H7C2 110.4
C6C C7C H7C2 110.4
H7C1 C7C H7C2 108.6
C9C O8C C7C 113.0(3)
O8C C9C C2A 107.1(3)
O8C C9C H9C1 110.3
C2A C9C H9C1 110.3
O8C C9C H9C2 110.3
C2A C9C H9C2 110.3
H9C1 C9C H9C2 108.5
O1C C10C C11C 109.8(3)
O1C C10C H10E 109.7
C11C C10C H10E 109.7
O1C C10C H10F 109.7
C11C C10C H10F 109.7
H10E C10C H10F 108.2
C16C C11C C12C 119.1(4)
C16C C11C C10C 118.6(4)
C12C C11C C10C 122.3(4)
C13C C12C C11C 120.5(4)
C13C C12C H12C 119.8
C11C C12C H12C 119.8
C14C C13C C12C 120.0(4)
C14C C13C H13C 120.0
C12C C13C H13C 120.0
C13C C14C C15C 119.8(4)
C13C C14C H14C 120.1
C15C C14C H14C 120.1
C14C C15C C16C 120.3(4)
C14C C15C H15C 119.8
C16C C15C H15C 119.8
C15C C16C C11C 120.3(4)
C15C C16C H16C 119.8
C11C C16C H16C 119.8
C43C C41C C44C 109.3(4)
C43C C41C C42C 108.0(4)
C44C C41C C42C 107.0(4)
C43C C41C C4C 110.1(3)
C44C C41C C4C 110.4(3)
C42C C41C C4C 111.9(4)
C41C C42C H42G 109.5
C41C C42C H42H 109.5
H42G C42C H42H 109.5
C41C C42C H42I 109.5
H42G C42C H42I 109.5
H42H C42C H42I 109.5
C41C C43C H43G 109.5
C41C C43C H43H 109.5
H43G C43C H43H 109.5
C41C C43C H43I 109.5
H43G C43C H43I 109.5
H43H C43C H43I 109.5
C41C C44C H44G 109.5
C41C C44C H44H 109.5
H44G C44C H44H 109.5
C41C C44C H44I 109.5
H44G C44C H44I 109.5
H44H C44C H44I 109.5

loop_
_geom_bond_atom_site_label_1
_geom_bond_atom_site_label_2
_geom_bond_distance
O1A C1A 1.392(4)
O1A C10A 1.447(4)
C1A C2A 1.389(5)
C1A C6A 1.400(5)
C2A C3A 1.387(5)
C2A C9C 1.516(5)
C3A C4A 1.407(5)
C3A H3A 0.9300
C4A C5A 1.384(5)
C4A C41A 1.530(5)
C5A C6A 1.396(5)
C5A H5A 0.9300
C6A C7A 1.516(5)
C7A O8A 1.438(4)
C7A H7A1 0.9700
C7A H7A2 0.9700
O8A C9A 1.431(4)
C9A C2B 1.514(5)
C9A H9A1 0.9700
C9A H9A2 0.9700
C10A C11A 1.503(6)
C10A H10A 0.9700
C10A H10B 0.9700
C11A C12A 1.369(6)
C11A C16A 1.382(6)
C12A C13A 1.414(7)
C12A H12A 0.9300
C14A C15A 1.336(7)
C14A C13A 1.376(8)
C14A H14A 0.9300
C13A H13A 0.9300
C15A C16A 1.374(6)
C15A H15A 0.9300
C16A H16A 0.9300
C41A C42A 1.530(6)
C41A C44A 1.533(6)
C41A C43A 1.538(6)
C42A H42A 0.9600
C42A H42B 0.9600
C42A H42C 0.9600
C43A H43A 0.9600
C43A H43B 0.9600
C43A H43C 0.9600
C44A H44A 0.9600
C44A H44B 0.9600
C44A H44C 0.9600
O1B C1B 1.393(4)
O1B C10B 1.428(5)
C1B C6B 1.383(5)
C1B C2B 1.401(5)
C2B C3B 1.388(5)
C3B C4B 1.378(5)
C3B H3B 0.9300
C4B C5B 1.397(5)
C4B C41B 1.526(5)
C5B C6B 1.383(5)
C5B H5B 0.9300
C6B C7B 1.513(5)
C7B O8B 1.438(4)
C7B H7B1 0.9700
C7B H7B2 0.9700
O8B C9B 1.435(5)
C9B C2C 1.498(6)
C9B H9B1 0.9700
C9B H9B2 0.9700
C10B C11B 1.502(6)
C10B H10C 0.9700
C10B H10D 0.9700
C11B C12B 1.379(6)
C11B C16B 1.383(6)
C12B C13B 1.382(6)
C12B H12B 0.9300
C13B C14B 1.370(6)
C13B H13B 0.9300
C14B C15B 1.374(6)
C14B H14B 0.9300
C15B C16B 1.377(6)
C15B H15B 0.9300
C16B H16B 0.9300
C41B C42B 1.528(6)
C41B C43B 1.534(6)
C41B C44B 1.539(6)
C42B H42D 0.9600
C42B H42E 0.9600
C42B H42F 0.9600
C43B H43D 0.9600
C43B H43E 0.9600
C43B H43F 0.9600
C44B H44D 0.9600
C44B H44E 0.9600
C44B H44F 0.9600
O1C C1C 1.388(5)
O1C C10C 1.450(5)
C1C C6C 1.389(5)
C1C C2C 1.392(5)
C2C C3C 1.385(5)
C3C C4C 1.388(6)
C3C H3C 0.9300
C4C C5C 1.394(5)
C4C C41C 1.535(6)
C5C C6C 1.393(5)
C5C H5C 0.9300
C6C C7C 1.502(5)
C7C O8C 1.434(4)
C7C H7C1 0.9700
C7C H7C2 0.9700
O8C C9C 1.422(4)
C9C H9C1 0.9700
C9C H9C2 0.9700
C10C C11C 1.508(5)
C10C H10E 0.9700
C10C H10F 0.9700
C11C C16C 1.379(6)
C11C C12C 1.387(5)
C12C C13C 1.380(6)
C12C H12C 0.9300
C13C C14C 1.375(6)
C13C H13C 0.9300
C14C C15C 1.378(6)
C14C H14C 0.9300
C15C C16C 1.379(6)
C15C H15C 0.9300
C16C H16C 0.9300
C41C C43C 1.523(6)
C41C C44C 1.523(6)
C41C C42C 1.531(6)
C42C H42G 0.9600
C42C H42H 0.9600
C42C H42I 0.9600
C43C H43G 0.9600
C43C H43H 0.9600
C43C H43I 0.9600
C44C H44G 0.9600
C44C H44H 0.9600
C44C H44I 0.9600

loop_
_geom_torsion_atom_site_label_1
_geom_torsion_atom_site_label_2
_geom_torsion_atom_site_label_3
_geom_torsion_atom_site_label_4
_geom_torsion
C10A O1A C1A C2A -80.1(4)
C10A O1A C1A C6A 102.5(4)
O1A C1A C2A C3A 178.4(3)
C6A C1A C2A C3A -4.2(6)
O1A C1A C2A C9C -5.7(5)
C6A C1A C2A C9C 171.7(3)
C1A C2A C3A C4A 0.8(6)
C9C C2A C3A C4A -175.2(3)
C2A C3A C4A C5A 2.7(6)
C2A C3A C4A C41A -177.3(3)
C3A C4A C5A C6A -2.9(6)
C41A C4A C5A C6A 177.1(3)
C4A C5A C6A C1A -0.4(6)
C4A C5A C6A C7A 178.2(3)
C2A C1A C6A C5A 4.0(5)
O1A C1A C6A C5A -178.6(3)
C2A C1A C6A C7A -174.6(3)
O1A C1A C6A C7A 2.8(5)
C5A C6A C7A O8A -87.4(4)
C1A C6A C7A O8A 91.2(4)
C6A C7A O8A C9A -85.2(4)
C7A O8A C9A C2B 111.2(3)
C1A O1A C10A C11A -72.6(4)
O1A C10A C11A C12A -79.6(5)
O1A C10A C11A C16A 99.9(4)
C16A C11A C12A C13A -1.2(6)
C10A C11A C12A C13A 178.4(4)
C15A C14A C13A C12A 0.0(8)
C11A C12A C13A C14A 1.3(7)
C13A C14A C15A C16A -1.4(8)
C14A C15A C16A C11A 1.5(7)
C12A C11A C16A C15A -0.2(6)
C10A C11A C16A C15A -179.7(4)
C5A C4A C41A C42A 116.7(4)
C3A C4A C41A C42A -63.3(5)
C5A C4A C41A C44A -4.3(5)
C3A C4A C41A C44A 175.7(4)
C5A C4A C41A C43A -123.7(4)
C3A C4A C41A C43A 56.2(5)
C10B O1B C1B C6B 81.7(5)
C10B O1B C1B C2B -102.5(4)
C6B C1B C2B C3B -4.7(5)
O1B C1B C2B C3B 179.4(3)
C6B C1B C2B C9A 178.2(3)
O1B C1B C2B C9A 2.3(5)
O8A C9A C2B C3B -5.9(5)
O8A C9A C2B C1B 171.1(3)
C1B C2B C3B C4B 1.6(6)
C9A C2B C3B C4B 178.5(4)
C2B C3B C4B C5B 2.4(6)
C2B C3B C4B C41B 179.9(3)
C3B C4B C5B C6B -3.4(6)
C41B C4B C5B C6B 179.0(3)
C4B C5B C6B C1B 0.4(6)
C4B C5B C6B C7B -176.9(3)
O1B C1B C6B C5B 179.4(3)
C2B C1B C6B C5B 3.7(5)
O1B C1B C6B C7B -3.3(6)
C2B C1B C6B C7B -179.0(3)
C5B C6B C7B O8B -121.5(4)
C1B C6B C7B O8B 61.2(5)
C6B C7B O8B C9B 106.5(4)
C7B O8B C9B C2C -59.2(4)
C1B O1B C10B C11B 162.4(4)
O1B C10B C11B C12B 141.9(4)
O1B C10B C11B C16B -41.2(6)
C16B C11B C12B C13B -0.6(6)
C10B C11B C12B C13B 176.4(4)
C11B C12B C13B C14B -1.0(7)
C12B C13B C14B C15B 2.1(7)
C13B C14B C15B C16B -1.7(7)
C14B C15B C16B C11B 0.1(7)
C12B C11B C16B C15B 1.0(6)
C10B C11B C16B C15B -175.9(4)
C3B C4B C41B C42B 149.7(4)
C5B C4B C41B C42B -32.8(5)
C3B C4B C41B C43B -89.3(4)
C5B C4B C41B C43B 88.2(4)
C3B C4B C41B C44B 29.9(5)
C5B C4B C41B C44B -152.6(4)
C10C O1C C1C C6C -93.6(4)
C10C O1C C1C C2C 89.3(4)
O1C C1C C2C C3C 174.9(3)
C6C C1C C2C C3C -2.2(5)
O1C C1C C2C C9B -5.4(5)
C6C C1C C2C C9B 177.5(4)
O8B C9B C2C C3C 106.1(4)
O8B C9B C2C C1C -73.6(5)
C1C C2C C3C C4C 1.3(6)
C9B C2C C3C C4C -178.4(4)
C2C C3C C4C C5C -0.4(6)
C2C C3C C4C C41C -179.0(4)
C3C C4C C5C C6C 0.4(6)
C41C C4C C5C C6C 179.0(4)
O1C C1C C6C C5C -174.9(3)
C2C C1C C6C C5C 2.2(5)
O1C C1C C6C C7C 9.6(5)
C2C C1C C6C C7C -173.3(3)
C4C C5C C6C C1C -1.3(6)
C4C C5C C6C C7C 174.3(4)
C1C C6C C7C O8C 86.6(4)
C5C C6C C7C O8C -88.9(4)
C6C C7C O8C C9C -168.1(3)
C7C O8C C9C C2A 178.4(3)
C3A C2A C9C O8C 90.3(4)
C1A C2A C9C O8C -85.5(4)
C1C O1C C10C C11C 175.3(3)
O1C C10C C11C C16C 150.1(3)
O1C C10C C11C C12C -32.6(5)
C16C C11C C12C C13C 0.3(6)
C10C C11C C12C C13C -177.0(4)
C11C C12C C13C C14C 1.0(6)
C12C C13C C14C C15C -1.5(6)
C13C C14C C15C C16C 0.7(6)
C14C C15C C16C C11C 0.6(6)
C12C C11C C16C C15C -1.1(6)
C10C C11C C16C C15C 176.3(4)
C3C C4C C41C C43C 102.1(5)
C5C C4C C41C C43C -76.4(5)
C3C C4C C41C C44C -137.1(4)
C5C C4C C41C C44C 44.4(5)
C3C C4C C41C C42C -18.0(6)
C5C C4C C41C C42C 163.5(4)
